data_7150146
loop_
_publ_author_name
'Banthia, Sandip'
'Samanta, Anunay'

_publ_section_title
;
 Calix[4]azacrown and 4-aminophthalimide-appended calix[4]azacrown:
 synthesis, structure, complexation and fluorescence signaling
 behaviour.
;
_journal_issue 8
_journal_name_full 'Organic &amp; biomolecular chemistry'
_journal_page_first 1428
_journal_page_last 1434
_journal_paper_doi 10.1039/b500912j
_journal_volume 3
_journal_year 2005
_chemical_formula_moiety 'C36 H37 N3 O6, C H4 O'
_chemical_formula_sum 'C37 H41 N3 O7'
_chemical_formula_weight 639.73
_chemical_name_systematic
;
?
;
_space_group_IT_number 14
_symmetry_cell_setting monoclinic
_symmetry_space_group_name_Hall '-P 2yn'
_symmetry_space_group_name_H-M 'P 1 21/n 1'
_atom_sites_solution_hydrogens geom
_atom_sites_solution_primary direct
_atom_sites_solution_secondary difmap
_audit_creation_method SHELXL-97
_cell_angle_alpha 90.00
_cell_angle_beta 98.63(4)
_cell_angle_gamma 90.00
_cell_formula_units_Z 4
_cell_length_a 12.470(8)
_cell_length_b 15.549(8)
_cell_length_c 16.864(3)
_cell_measurement_reflns_used 25
_cell_measurement_temperature 298
_cell_measurement_theta_max 10.17
_cell_measurement_theta_min 5.41
_cell_volume 3233(3)
_computing_cell_refinement CAD4
_computing_data_collection 'CAD4 Software (Enraf nonius, 1989)'
_computing_data_reduction 'Wingx (Farrugia 2002)'
_computing_molecular_graphics 'Ortep-3 for Windows/Platon'
_computing_publication_material 'WinGX publication routines (Farrugia, 2002)'
_computing_structure_refinement 'SHELXL-97 (Sheldrick, 1997)'
_computing_structure_solution 'SHELXS-97 (Sheldrick, 1997)'
_diffrn_ambient_temperature 298
_diffrn_measured_fraction_theta_full 0.999
_diffrn_measured_fraction_theta_max 0.999
_diffrn_measurement_device_type 'Enraf Nonius Mach3 four circle (CAD4)'
_diffrn_measurement_method 'Profile data from omega'
_diffrn_radiation_monochromator graphite
_diffrn_radiation_source 'fine-focus sealed tube'
_diffrn_radiation_type MoK\a
_diffrn_radiation_wavelength 0.71073
_diffrn_reflns_av_R_equivalents 0.0000
_diffrn_reflns_av_sigmaI/netI 0.2399
_diffrn_reflns_limit_h_max 14
_diffrn_reflns_limit_h_min 0
_diffrn_reflns_limit_k_max 18
_diffrn_reflns_limit_k_min 0
_diffrn_reflns_limit_l_max 19
_diffrn_reflns_limit_l_min -20
_diffrn_reflns_number 5676
_diffrn_reflns_theta_full 24.98
_diffrn_reflns_theta_max 24.98
_diffrn_reflns_theta_min 1.79
_diffrn_standards_decay_% 0
_diffrn_standards_interval_time 90
_diffrn_standards_number 3
_exptl_absorpt_coefficient_mu 0.091
_exptl_absorpt_correction_type none
_exptl_crystal_colour colorless
_exptl_crystal_density_diffrn 1.314
_exptl_crystal_density_meas ?
_exptl_crystal_density_method .
_exptl_crystal_description rectangular
_exptl_crystal_F_000 1360
_exptl_crystal_size_max 0.48
_exptl_crystal_size_mid 0.40
_exptl_crystal_size_min 0.32
_refine_diff_density_max 0.216
_refine_diff_density_min -0.239
_refine_diff_density_rms 0.053
_refine_ls_extinction_method none
_refine_ls_goodness_of_fit_ref 0.960
_refine_ls_hydrogen_treatment mixed
_refine_ls_matrix_type full
_refine_ls_number_parameters 429
_refine_ls_number_reflns 5676
_refine_ls_number_restraints 1
_refine_ls_restrained_S_all 0.960
_refine_ls_R_factor_all 0.2698
_refine_ls_R_factor_gt 0.0654
_refine_ls_shift/su_max 0.000
_refine_ls_shift/su_mean 0.000
_refine_ls_structure_factor_coef Fsqd
_refine_ls_weighting_details 'calc w=1/[\s^2^(Fo^2^)+(0.0305P)^2^+0.0000P] where P=(Fo^2^+2Fc^2^)/3'
_refine_ls_weighting_scheme calc
_refine_ls_wR_factor_gt 0.0855
_refine_ls_wR_factor_ref 0.1298
_reflns_number_gt 1765
_reflns_number_total 5676
_reflns_threshold_expression >2sigma(I)
_cod_data_source_file b500912j.txt
_cod_data_source_block L
_cod_original_sg_symbol_H-M 'P 21/n'
_cod_database_code 7150146

loop_
_symmetry_equiv_pos_as_xyz
'x, y, z'
'-x+1/2, y+1/2, -z+1/2'
'-x, -y, -z'
'x-1/2, -y-1/2, z-1/2'

loop_
_atom_site_label
_atom_site_type_symbol
_atom_site_fract_x
_atom_site_fract_y
_atom_site_fract_z
_atom_site_U_iso_or_equiv
_atom_site_adp_type
_atom_site_occupancy
_atom_site_symmetry_multiplicity
_atom_site_calc_flag
_atom_site_refinement_flags
_atom_site_disorder_assembly
_atom_site_disorder_group
O1 O 0.7787(3) 0.2123(2) 0.12461(18) 0.0380(10) Uani 1 1 d . . .
O2 O 0.5950(3) 0.2205(2) -0.00084(18) 0.0459(10) Uani 1 1 d . . .
H2 H 0.6392 0.2024 0.0363 0.069 Uiso 1 1 calc R . .
O3 O 0.6541(3) 0.3160(2) -0.13154(19) 0.0370(10) Uani 1 1 d . . .
O4 O 0.8020(3) 0.3444(2) 0.01178(19) 0.0478(11) Uani 1 1 d . . .
H4 H 0.7727 0.3429 -0.0351 0.072 Uiso 1 1 calc R . .
O5 O 0.6755(3) 0.1772(2) -0.2959(2) 0.0679(14) Uani 1 1 d . . .
O6 O 0.9813(3) 0.0575(3) 0.1175(2) 0.0843(16) Uani 1 1 d . . .
N1 N 0.6496(3) 0.1512(3) -0.1689(3) 0.0407(12) Uani 1 1 d . . .
H1 H 0.6370 0.1735 -0.1246 0.049 Uiso 1 1 calc R . .
N2 N 0.8396(4) 0.0536(3) -0.0913(3) 0.0475(13) Uani 1 1 d D . .
H2A H 0.887(4) 0.009(3) -0.077(3) 0.071 Uiso 1 1 d D . .
N3 N 0.9272(3) 0.1722(3) 0.0400(3) 0.0443(13) Uani 1 1 d . . .
H3 H 0.8920 0.2199 0.0384 0.053 Uiso 1 1 calc R . .
C1 C 0.8988(4) 0.3680(3) 0.1698(3) 0.0448(16) Uani 1 1 d . . .
H1A H 0.9272 0.3178 0.1459 0.054 Uiso 1 1 calc R . .
H1B H 0.9516 0.3851 0.2153 0.054 Uiso 1 1 calc R . .
C2 C 0.8862(4) 0.4405(4) 0.1087(3) 0.0360(14) Uani 1 1 d . . .
C3 C 0.9266(4) 0.5205(4) 0.1294(3) 0.0469(17) Uani 1 1 d . . .
H3A H 0.9603 0.5306 0.1816 0.056 Uiso 1 1 calc R . .
C4 C 0.9183(5) 0.5865(4) 0.0739(4) 0.0553(18) Uani 1 1 d . . .
H4A H 0.9488 0.6399 0.0882 0.066 Uiso 1 1 calc R . .
C5 C 0.8646(4) 0.5729(4) -0.0026(4) 0.0476(17) Uani 1 1 d . . .
H5 H 0.8579 0.6177 -0.0395 0.057 Uiso 1 1 calc R . .
C6 C 0.8204(4) 0.4929(4) -0.0253(3) 0.0402(15) Uani 1 1 d . . .
C7 C 0.7604(4) 0.4804(3) -0.1090(3) 0.0421(15) Uani 1 1 d . . .
H7A H 0.7897 0.4306 -0.1329 0.051 Uiso 1 1 calc R . .
H7B H 0.7720 0.5302 -0.1412 0.051 Uiso 1 1 calc R . .
C8 C 0.6383(4) 0.4677(4) -0.1102(3) 0.0387(15) Uani 1 1 d . . .
C9 C 0.5736(5) 0.5381(4) -0.1000(3) 0.0474(16) Uani 1 1 d . . .
H9 H 0.6041 0.5928 -0.0947 0.057 Uiso 1 1 calc R . .
C10 C 0.4636(5) 0.5275(4) -0.0977(3) 0.0505(17) Uani 1 1 d . . .
H10 H 0.4203 0.5751 -0.0918 0.061 Uiso 1 1 calc R . .
C11 C 0.4183(4) 0.4461(4) -0.1041(3) 0.0452(16) Uani 1 1 d . . .
H11 H 0.3446 0.4395 -0.1022 0.054 Uiso 1 1 calc R . .
C12 C 0.4811(4) 0.3741(4) -0.1132(3) 0.0354(14) Uani 1 1 d . . .
C13 C 0.4302(4) 0.2853(3) -0.1151(3) 0.0393(15) Uani 1 1 d . . .
H13A H 0.3619 0.2862 -0.1512 0.047 Uiso 1 1 calc R . .
H13B H 0.4776 0.2446 -0.1364 0.047 Uiso 1 1 calc R . .
C14 C 0.4099(4) 0.2545(3) -0.0334(3) 0.0348(14) Uani 1 1 d . . .
C15 C 0.3075(4) 0.2546(3) -0.0127(3) 0.0452(16) Uani 1 1 d . . .
H15 H 0.2497 0.2726 -0.0504 0.054 Uiso 1 1 calc R . .
C16 C 0.2875(5) 0.2288(4) 0.0626(4) 0.0538(17) Uani 1 1 d . . .
H16 H 0.2175 0.2292 0.0755 0.065 Uiso 1 1 calc R . .
C17 C 0.3729(5) 0.2029(3) 0.1169(3) 0.0465(16) Uani 1 1 d . . .
H17 H 0.3600 0.1865 0.1676 0.056 Uiso 1 1 calc R . .
C18 C 0.4795(5) 0.1998(3) 0.1003(3) 0.0378(14) Uani 1 1 d . . .
C19 C 0.5715(4) 0.1738(3) 0.1639(3) 0.0440(15) Uani 1 1 d . . .
H19A H 0.6187 0.1341 0.1412 0.053 Uiso 1 1 calc R . .
H19B H 0.5428 0.1443 0.2069 0.053 Uiso 1 1 calc R . .
C20 C 0.6365(4) 0.2511(3) 0.1976(3) 0.0377(15) Uani 1 1 d . . .
C21 C 0.5955(5) 0.3072(4) 0.2489(3) 0.0525(18) Uani 1 1 d . . .
H21 H 0.5293 0.2954 0.2656 0.063 Uiso 1 1 calc R . .
C22 C 0.6518(5) 0.3807(4) 0.2759(3) 0.0584(19) Uani 1 1 d . . .
H22 H 0.6242 0.4178 0.3111 0.070 Uiso 1 1 calc R . .
C23 C 0.7493(5) 0.3986(4) 0.2502(3) 0.0506(16) Uani 1 1 d . . .
H23 H 0.7859 0.4490 0.2672 0.061 Uiso 1 1 calc R . .
C24 C 0.7940(4) 0.3433(4) 0.1998(3) 0.0373(15) Uani 1 1 d . . .
C25 C 0.7370(5) 0.2690(3) 0.1765(3) 0.0360(14) Uani 1 1 d . . .
C26 C 0.4943(4) 0.2249(3) 0.0229(3) 0.0340(14) Uani 1 1 d . . .
C27 C 0.5892(5) 0.3874(4) -0.1195(3) 0.0361(14) Uani 1 1 d . . .
C28 C 0.8347(4) 0.4270(4) 0.0314(3) 0.0381(15) Uani 1 1 d . . .
C29 C 0.8539(4) 0.1504(3) 0.1620(3) 0.0460(16) Uani 1 1 d . . .
H29A H 0.8151 0.1014 0.1791 0.055 Uiso 1 1 calc R . .
H29B H 0.8969 0.1755 0.2090 0.055 Uiso 1 1 calc R . .
C30 C 0.9273(5) 0.1213(4) 0.1040(4) 0.0468(16) Uani 1 1 d . . .
C31 C 0.9833(4) 0.1510(4) -0.0267(3) 0.0487(16) Uani 1 1 d . . .
H31A H 1.0297 0.1015 -0.0128 0.058 Uiso 1 1 calc R . .
H31B H 1.0289 0.1989 -0.0373 0.058 Uiso 1 1 calc R . .
C32 C 0.9036(4) 0.1311(4) -0.1014(3) 0.0492(16) Uani 1 1 d . . .
H32A H 0.8550 0.1796 -0.1136 0.059 Uiso 1 1 calc R . .
H32B H 0.9429 0.1229 -0.1462 0.059 Uiso 1 1 calc R . .
C33 C 0.7736(4) 0.0257(3) -0.1665(3) 0.0551(18) Uani 1 1 d . . .
H33A H 0.7730 -0.0367 -0.1686 0.066 Uiso 1 1 calc R . .
H33B H 0.8068 0.0464 -0.2114 0.066 Uiso 1 1 calc R . .
C34 C 0.6575(4) 0.0583(3) -0.1751(3) 0.0489(16) Uani 1 1 d . . .
H34A H 0.6190 0.0401 -0.2266 0.059 Uiso 1 1 calc R . .
H34B H 0.6219 0.0321 -0.1337 0.059 Uiso 1 1 calc R . .
C35 C 0.6614(4) 0.2033(4) -0.2305(4) 0.0436(16) Uani 1 1 d . . .
C36 C 0.6589(4) 0.2983(3) -0.2146(3) 0.0484(17) Uani 1 1 d . . .
H36A H 0.7233 0.3249 -0.2297 0.058 Uiso 1 1 calc R . .
H36B H 0.5962 0.3235 -0.2474 0.058 Uiso 1 1 calc R . .
O7 O 0.7022(4) 0.0561(3) 0.0274(3) 0.0829(15) Uani 1 1 d . . .
H7 H 0.7511 0.0523 0.0001 0.124 Uiso 1 1 calc R . .
C37 C 0.6608(6) -0.0239(4) 0.0377(4) 0.110(3) Uani 1 1 d . . .
H37A H 0.7122 -0.0566 0.0737 0.165 Uiso 1 1 calc R . .
H37B H 0.6465 -0.0527 -0.0131 0.165 Uiso 1 1 calc R . .
H37C H 0.5945 -0.0185 0.0599 0.165 Uiso 1 1 calc R . .

loop_
_atom_site_aniso_label
_atom_site_aniso_U_11
_atom_site_aniso_U_22
_atom_site_aniso_U_33
_atom_site_aniso_U_23
_atom_site_aniso_U_13
_atom_site_aniso_U_12
O1 0.044(2) 0.037(2) 0.033(2) -0.0013(19) 0.0048(19) 0.012(2)
O2 0.034(2) 0.074(3) 0.030(2) 0.015(2) 0.0059(18) 0.006(2)
O3 0.041(2) 0.038(2) 0.033(2) 0.0038(19) 0.0089(19) 0.0101(19)
O4 0.062(3) 0.039(3) 0.036(2) 0.002(2) -0.012(2) -0.003(2)
O5 0.098(4) 0.070(3) 0.042(3) -0.016(2) 0.030(3) 0.001(3)
O6 0.106(4) 0.086(4) 0.069(3) 0.032(3) 0.040(3) 0.074(3)
N1 0.048(3) 0.038(3) 0.037(3) -0.002(3) 0.007(2) 0.008(3)
N2 0.051(4) 0.042(3) 0.048(3) 0.006(3) 0.003(3) 0.014(3)
N3 0.055(3) 0.038(3) 0.041(3) 0.004(3) 0.010(3) 0.019(3)
C1 0.046(4) 0.052(4) 0.035(3) -0.008(3) 0.000(3) 0.006(3)
C2 0.028(3) 0.039(4) 0.040(4) -0.008(3) 0.001(3) 0.002(3)
C3 0.038(4) 0.045(4) 0.054(4) -0.008(4) -0.004(3) 0.000(3)
C4 0.055(4) 0.034(4) 0.074(5) 0.001(4) -0.001(4) -0.007(3)
C5 0.036(4) 0.043(4) 0.063(5) 0.005(4) 0.004(3) 0.000(3)
C6 0.042(4) 0.040(4) 0.040(4) -0.003(3) 0.011(3) -0.006(3)
C7 0.058(4) 0.031(4) 0.039(4) 0.009(3) 0.014(3) 0.003(3)
C8 0.040(4) 0.039(4) 0.037(4) 0.007(3) 0.006(3) 0.004(3)
C9 0.055(4) 0.039(4) 0.045(4) 0.004(3) -0.002(3) -0.007(4)
C10 0.061(5) 0.040(4) 0.049(4) -0.002(3) 0.003(4) 0.018(4)
C11 0.034(4) 0.053(4) 0.046(4) 0.002(3) 0.001(3) 0.014(4)
C12 0.039(4) 0.040(4) 0.025(3) 0.004(3) -0.002(3) 0.004(3)
C13 0.033(4) 0.047(4) 0.036(3) -0.004(3) -0.001(3) 0.000(3)
C14 0.035(4) 0.031(4) 0.039(3) -0.009(3) 0.007(3) -0.002(3)
C15 0.033(4) 0.048(4) 0.054(4) -0.004(3) 0.005(3) -0.001(3)
C16 0.036(4) 0.059(5) 0.070(5) -0.001(4) 0.019(4) -0.006(3)
C17 0.051(4) 0.045(4) 0.048(4) -0.005(3) 0.023(4) -0.006(3)
C18 0.047(4) 0.031(4) 0.037(4) 0.003(3) 0.012(3) -0.005(3)
C19 0.052(4) 0.046(4) 0.037(4) 0.003(3) 0.013(3) 0.001(3)
C20 0.043(4) 0.039(4) 0.030(3) 0.003(3) 0.004(3) 0.005(3)
C21 0.051(4) 0.064(5) 0.046(4) -0.008(4) 0.018(3) 0.000(4)
C22 0.076(5) 0.055(5) 0.049(4) -0.024(4) 0.028(4) 0.002(4)
C23 0.058(4) 0.051(4) 0.043(4) -0.015(3) 0.007(3) -0.009(4)
C24 0.041(4) 0.045(4) 0.025(3) 0.006(3) 0.002(3) 0.010(3)
C25 0.045(4) 0.037(4) 0.024(3) 0.000(3) -0.002(3) 0.012(3)
C26 0.027(3) 0.029(3) 0.048(4) -0.002(3) 0.012(3) 0.003(3)
C27 0.041(4) 0.034(4) 0.032(4) -0.001(3) 0.003(3) 0.012(3)
C28 0.040(4) 0.033(4) 0.042(4) -0.008(3) 0.008(3) -0.003(3)
C29 0.056(4) 0.040(4) 0.041(4) 0.005(3) 0.006(3) 0.015(3)
C30 0.038(4) 0.054(5) 0.046(4) 0.001(4) 0.000(3) 0.016(4)
C31 0.037(4) 0.057(4) 0.055(4) -0.003(4) 0.015(3) -0.001(3)
C32 0.046(4) 0.058(4) 0.046(4) 0.001(3) 0.014(3) 0.009(4)
C33 0.060(4) 0.045(4) 0.058(4) -0.011(4) 0.003(4) 0.011(4)
C34 0.057(4) 0.036(4) 0.051(4) -0.004(3) 0.002(3) 0.006(3)
C35 0.039(4) 0.049(4) 0.042(4) -0.001(4) 0.006(3) 0.004(3)
C36 0.062(4) 0.054(4) 0.033(4) 0.002(3) 0.020(3) 0.011(3)
O7 0.095(4) 0.061(3) 0.101(4) -0.029(3) 0.043(3) -0.014(3)
C37 0.202(10) 0.070(6) 0.068(5) -0.003(5) 0.054(6) -0.021(6)

loop_
_atom_type_symbol
_atom_type_description
_atom_type_scat_dispersion_real
_atom_type_scat_dispersion_imag
_atom_type_scat_source
C C 0.0033 0.0016 'International Tables Vol C Tables 4.2.6.8 and 6.1.1.4'
H H 0.0000 0.0000 'International Tables Vol C Tables 4.2.6.8 and 6.1.1.4'
N N 0.0061 0.0033 'International Tables Vol C Tables 4.2.6.8 and 6.1.1.4'
O O 0.0106 0.0060 'International Tables Vol C Tables 4.2.6.8 and 6.1.1.4'

loop_
_geom_angle_atom_site_label_1
_geom_angle_atom_site_label_2
_geom_angle_atom_site_label_3
_geom_angle
_geom_angle_site_symmetry_1
_geom_angle_site_symmetry_3
_geom_angle_publ_flag
C25 O1 C29 115.6(4) . . ?
C26 O2 H2 109.5 . . ?
C27 O3 C36 113.6(4) . . ?
C28 O4 H4 109.5 . . ?
C35 N1 C34 121.9(5) . . ?
C35 N1 H1 119.0 . . ?
C34 N1 H1 119.0 . . ?
C32 N2 C33 112.6(4) . . ?
C32 N2 H2A 108(3) . . ?
C33 N2 H2A 105(3) . . ?
C30 N3 C31 123.3(5) . . ?
C30 N3 H3 118.4 . . ?
C31 N3 H3 118.4 . . ?
C24 C1 C2 113.9(4) . . ?
C24 C1 H1A 108.8 . . ?
C2 C1 H1A 108.8 . . ?
C24 C1 H1B 108.8 . . ?
C2 C1 H1B 108.8 . . ?
H1A C1 H1B 107.7 . . ?
C3 C2 C28 118.8(6) . . ?
C3 C2 C1 120.3(5) . . ?
C28 C2 C1 120.9(5) . . ?
C2 C3 C4 121.0(5) . . ?
C2 C3 H3A 119.5 . . ?
C4 C3 H3A 119.5 . . ?
C5 C4 C3 119.7(6) . . ?
C5 C4 H4A 120.1 . . ?
C3 C4 H4A 120.1 . . ?
C4 C5 C6 120.8(6) . . ?
C4 C5 H5 119.6 . . ?
C6 C5 H5 119.6 . . ?
C5 C6 C28 117.6(5) . . ?
C5 C6 C7 119.6(5) . . ?
C28 C6 C7 122.8(5) . . ?
C6 C7 C8 112.5(4) . . ?
C6 C7 H7A 109.1 . . ?
C8 C7 H7A 109.1 . . ?
C6 C7 H7B 109.1 . . ?
C8 C7 H7B 109.1 . . ?
H7A C7 H7B 107.8 . . ?
C9 C8 C27 118.0(5) . . ?
C9 C8 C7 119.4(5) . . ?
C27 C8 C7 122.5(5) . . ?
C8 C9 C10 120.4(6) . . ?
C8 C9 H9 119.8 . . ?
C10 C9 H9 119.8 . . ?
C11 C10 C9 120.0(6) . . ?
C11 C10 H10 120.0 . . ?
C9 C10 H10 120.0 . . ?
C10 C11 C12 121.1(5) . . ?
C10 C11 H11 119.5 . . ?
C12 C11 H11 119.5 . . ?
C27 C12 C11 117.4(5) . . ?
C27 C12 C13 122.9(5) . . ?
C11 C12 C13 119.6(5) . . ?
C14 C13 C12 113.2(4) . . ?
C14 C13 H13A 108.9 . . ?
C12 C13 H13A 108.9 . . ?
C14 C13 H13B 108.9 . . ?
C12 C13 H13B 108.9 . . ?
H13A C13 H13B 107.8 . . ?
C15 C14 C26 117.7(5) . . ?
C15 C14 C13 121.3(5) . . ?
C26 C14 C13 121.0(5) . . ?
C14 C15 C16 122.2(5) . . ?
C14 C15 H15 118.9 . . ?
C16 C15 H15 118.9 . . ?
C17 C16 C15 118.1(5) . . ?
C17 C16 H16 120.9 . . ?
C15 C16 H16 120.9 . . ?
C16 C17 C18 123.3(5) . . ?
C16 C17 H17 118.4 . . ?
C18 C17 H17 118.4 . . ?
C17 C18 C26 115.9(5) . . ?
C17 C18 C19 120.9(5) . . ?
C26 C18 C19 123.2(5) . . ?
C18 C19 C20 111.2(4) . . ?
C18 C19 H19A 109.4 . . ?
C20 C19 H19A 109.4 . . ?
C18 C19 H19B 109.4 . . ?
C20 C19 H19B 109.4 . . ?
H19A C19 H19B 108.0 . . ?
C21 C20 C25 118.0(5) . . ?
C21 C20 C19 120.7(5) . . ?
C25 C20 C19 121.2(5) . . ?
C20 C21 C22 120.8(5) . . ?
C20 C21 H21 119.6 . . ?
C22 C21 H21 119.6 . . ?
C23 C22 C21 119.5(6) . . ?
C23 C22 H22 120.3 . . ?
C21 C22 H22 120.3 . . ?
C22 C23 C24 121.5(6) . . ?
C22 C23 H23 119.2 . . ?
C24 C23 H23 119.2 . . ?
C25 C24 C23 117.2(5) . . ?
C25 C24 C1 123.2(5) . . ?
C23 C24 C1 119.5(6) . . ?
C20 C25 C24 122.8(5) . . ?
C20 C25 O1 118.1(5) . . ?
C24 C25 O1 118.9(5) . . ?
O2 C26 C14 116.7(5) . . ?
O2 C26 C18 120.7(5) . . ?
C14 C26 C18 122.6(5) . . ?
C12 C27 C8 122.9(5) . . ?
C12 C27 O3 118.8(5) . . ?
C8 C27 O3 118.2(5) . . ?
O4 C28 C2 116.8(5) . . ?
O4 C28 C6 121.2(5) . . ?
C2 C28 C6 121.9(5) . . ?
O1 C29 C30 109.9(4) . . ?
O1 C29 H29A 109.7 . . ?
C30 C29 H29A 109.7 . . ?
O1 C29 H29B 109.7 . . ?
C30 C29 H29B 109.7 . . ?
H29A C29 H29B 108.2 . . ?
O6 C30 N3 125.1(6) . . ?
O6 C30 C29 120.2(6) . . ?
N3 C30 C29 114.8(5) . . ?
N3 C31 C32 111.0(4) . . ?
N3 C31 H31A 109.4 . . ?
C32 C31 H31A 109.4 . . ?
N3 C31 H31B 109.4 . . ?
C32 C31 H31B 109.4 . . ?
H31A C31 H31B 108.0 . . ?
N2 C32 C31 111.8(5) . . ?
N2 C32 H32A 109.3 . . ?
C31 C32 H32A 109.3 . . ?
N2 C32 H32B 109.3 . . ?
C31 C32 H32B 109.3 . . ?
H32A C32 H32B 107.9 . . ?
N2 C33 C34 112.6(4) . . ?
N2 C33 H33A 109.1 . . ?
C34 C33 H33A 109.1 . . ?
N2 C33 H33B 109.1 . . ?
C34 C33 H33B 109.1 . . ?
H33A C33 H33B 107.8 . . ?
N1 C34 C33 113.4(4) . . ?
N1 C34 H34A 108.9 . . ?
C33 C34 H34A 108.9 . . ?
N1 C34 H34B 108.9 . . ?
C33 C34 H34B 108.9 . . ?
H34A C34 H34B 107.7 . . ?
O5 C35 N1 123.3(6) . . ?
O5 C35 C36 120.1(5) . . ?
N1 C35 C36 116.6(5) . . ?
O3 C36 C35 111.5(4) . . ?
O3 C36 H36A 109.3 . . ?
C35 C36 H36A 109.3 . . ?
O3 C36 H36B 109.3 . . ?
C35 C36 H36B 109.3 . . ?
H36A C36 H36B 108.0 . . ?
C37 O7 H7 109.5 . . ?
O7 C37 H37A 109.5 . . ?
O7 C37 H37B 109.5 . . ?
H37A C37 H37B 109.5 . . ?
O7 C37 H37C 109.5 . . ?
H37A C37 H37C 109.5 . . ?
H37B C37 H37C 109.5 . . ?

loop_
_geom_bond_atom_site_label_1
_geom_bond_atom_site_label_2
_geom_bond_distance
_geom_bond_site_symmetry_2
_geom_bond_publ_flag
O1 C25 1.396(5) . ?
O1 C29 1.423(5) . ?
O2 C26 1.376(5) . ?
O2 H2 0.8200 . ?
O3 C27 1.405(5) . ?
O3 C36 1.438(5) . ?
O4 C28 1.372(5) . ?
O4 H4 0.8200 . ?
O5 C35 1.213(6) . ?
O6 C30 1.202(6) . ?
N1 C35 1.342(6) . ?
N1 C34 1.453(5) . ?
N1 H1 0.8600 . ?
N2 C32 1.470(6) . ?
N2 C33 1.470(6) . ?
N2 H2A 0.92(4) . ?
N3 C30 1.338(6) . ?
N3 C31 1.449(5) . ?
N3 H3 0.8600 . ?
C1 C24 1.520(6) . ?
C1 C2 1.521(6) . ?
C1 H1A 0.9700 . ?
C1 H1B 0.9700 . ?
C2 C3 1.368(6) . ?
C2 C28 1.379(6) . ?
C3 C4 1.381(6) . ?
C3 H3A 0.9300 . ?
C4 C5 1.379(6) . ?
C4 H4A 0.9300 . ?
C5 C6 1.391(7) . ?
C5 H5 0.9300 . ?
C6 C28 1.395(7) . ?
C6 C7 1.507(6) . ?
C7 C8 1.532(6) . ?
C7 H7A 0.9700 . ?
C7 H7B 0.9700 . ?
C8 C9 1.386(6) . ?
C8 C27 1.389(6) . ?
C9 C10 1.388(7) . ?
C9 H9 0.9300 . ?
C10 C11 1.384(6) . ?
C10 H10 0.9300 . ?
C11 C12 1.388(6) . ?
C11 H11 0.9300 . ?
C12 C27 1.384(6) . ?
C12 C13 1.518(6) . ?
C13 C14 1.515(6) . ?
C13 H13A 0.9700 . ?
C13 H13B 0.9700 . ?
C14 C15 1.372(6) . ?
C14 C26 1.386(6) . ?
C15 C16 1.391(6) . ?
C15 H15 0.9300 . ?
C16 C17 1.357(7) . ?
C16 H16 0.9300 . ?
C17 C18 1.399(6) . ?
C17 H17 0.9300 . ?
C18 C26 1.401(6) . ?
C18 C19 1.504(6) . ?
C19 C20 1.512(6) . ?
C19 H19A 0.9700 . ?
C19 H19B 0.9700 . ?
C20 C21 1.379(6) . ?
C20 C25 1.382(6) . ?
C21 C22 1.383(7) . ?
C21 H21 0.9300 . ?
C22 C23 1.378(7) . ?
C22 H22 0.9300 . ?
C23 C24 1.384(6) . ?
C23 H23 0.9300 . ?
C24 C25 1.382(7) . ?
C29 C30 1.506(6) . ?
C29 H29A 0.9700 . ?
C29 H29B 0.9700 . ?
C31 C32 1.514(6) . ?
C31 H31A 0.9700 . ?
C31 H31B 0.9700 . ?
C32 H32A 0.9700 . ?
C32 H32B 0.9700 . ?
C33 C34 1.521(6) . ?
C33 H33A 0.9700 . ?
C33 H33B 0.9700 . ?
C34 H34A 0.9700 . ?
C34 H34B 0.9700 . ?
C35 C36 1.503(6) . ?
C36 H36A 0.9700 . ?
C36 H36B 0.9700 . ?
O7 C37 1.367(6) . ?
O7 H7 0.8200 . ?
C37 H37A 0.9600 . ?
C37 H37B 0.9600 . ?
C37 H37C 0.9600 . ?

loop_
_geom_hbond_atom_site_label_D
_geom_hbond_atom_site_label_H
_geom_hbond_atom_site_label_A
_geom_hbond_distance_DH
_geom_hbond_distance_HA
_geom_hbond_distance_DA
_geom_hbond_angle_DHA
_geom_hbond_site_symmetry_A
O4 H4 O3 0.82 2.07 2.846(5) 157.8 .
O2 H2 O1 0.82 2.12 2.878(5) 154.0 .
O2 H2 O7 0.82 2.42 2.891(6) 117.7 .
N3 H3 O4 0.86 2.25 3.100(5) 170.3 .
N3 H3 O1 0.86 2.18 2.578(5) 108.1 .
N1 H1 O2 0.86 2.34 3.200(5) 174.1 .
N1 H1 O3 0.86 2.23 2.638(5) 108.8 .
O7 H7 N2 0.82 2.02 2.823(7) 164.3 .
N2 H2A O6 0.92(4) 2.14(4) 2.909(6) 140(4) 3_755

loop_
_geom_torsion_atom_site_label_1
_geom_torsion_atom_site_label_2
_geom_torsion_atom_site_label_3
_geom_torsion_atom_site_label_4
_geom_torsion
_geom_torsion_site_symmetry_1
_geom_torsion_site_symmetry_2
_geom_torsion_site_symmetry_3
_geom_torsion_site_symmetry_4
_geom_torsion_publ_flag
C24 C1 C2 C3 107.9(6) . . . . ?
C24 C1 C2 C28 -72.6(6) . . . . ?
C28 C2 C3 C4 -1.2(8) . . . . ?
C1 C2 C3 C4 178.3(5) . . . . ?
C2 C3 C4 C5 2.6(9) . . . . ?
C3 C4 C5 C6 -1.3(9) . . . . ?
C4 C5 C6 C28 -1.5(8) . . . . ?
C4 C5 C6 C7 178.9(5) . . . . ?
C5 C6 C7 C8 -110.6(6) . . . . ?
C28 C6 C7 C8 69.8(7) . . . . ?
C6 C7 C8 C9 76.4(6) . . . . ?
C6 C7 C8 C27 -102.2(6) . . . . ?
C27 C8 C9 C10 1.3(8) . . . . ?
C7 C8 C9 C10 -177.4(5) . . . . ?
C8 C9 C10 C11 1.2(8) . . . . ?
C9 C10 C11 C12 -0.3(8) . . . . ?
C10 C11 C12 C27 -3.1(8) . . . . ?
C10 C11 C12 C13 176.4(5) . . . . ?
C27 C12 C13 C14 105.1(6) . . . . ?
C11 C12 C13 C14 -74.4(6) . . . . ?
C12 C13 C14 C15 104.1(6) . . . . ?
C12 C13 C14 C26 -76.3(6) . . . . ?
C26 C14 C15 C16 2.0(8) . . . . ?
C13 C14 C15 C16 -178.3(5) . . . . ?
C14 C15 C16 C17 0.1(9) . . . . ?
C15 C16 C17 C18 -1.0(9) . . . . ?
C16 C17 C18 C26 -0.3(8) . . . . ?
C16 C17 C18 C19 177.7(5) . . . . ?
C17 C18 C19 C20 -103.2(6) . . . . ?
C26 C18 C19 C20 74.6(6) . . . . ?
C18 C19 C20 C21 73.9(6) . . . . ?
C18 C19 C20 C25 -104.5(6) . . . . ?
C25 C20 C21 C22 2.4(8) . . . . ?
C19 C20 C21 C22 -176.0(5) . . . . ?
C20 C21 C22 C23 0.9(9) . . . . ?
C21 C22 C23 C24 -1.9(9) . . . . ?
C22 C23 C24 C25 -0.4(8) . . . . ?
C22 C23 C24 C1 177.0(5) . . . . ?
C2 C1 C24 C25 105.8(6) . . . . ?
C2 C1 C24 C23 -71.3(6) . . . . ?
C21 C20 C25 C24 -4.9(8) . . . . ?
C19 C20 C25 C24 173.5(5) . . . . ?
C21 C20 C25 O1 179.9(4) . . . . ?
C19 C20 C25 O1 -1.6(7) . . . . ?
C23 C24 C25 C20 3.9(8) . . . . ?
C1 C24 C25 C20 -173.4(5) . . . . ?
C23 C24 C25 O1 179.0(4) . . . . ?
C1 C24 C25 O1 1.8(7) . . . . ?
C29 O1 C25 C20 -98.0(5) . . . . ?
C29 O1 C25 C24 86.7(5) . . . . ?
C15 C14 C26 O2 176.2(4) . . . . ?
C13 C14 C26 O2 -3.4(7) . . . . ?
C15 C14 C26 C18 -3.4(8) . . . . ?
C13 C14 C26 C18 176.9(5) . . . . ?
C17 C18 C26 O2 -177.1(5) . . . . ?
C19 C18 C26 O2 5.0(8) . . . . ?
C17 C18 C26 C14 2.6(8) . . . . ?
C19 C18 C26 C14 -175.3(5) . . . . ?
C11 C12 C27 C8 5.7(8) . . . . ?
C13 C12 C27 C8 -173.8(5) . . . . ?
C11 C12 C27 O3 -177.8(4) . . . . ?
C13 C12 C27 O3 2.7(7) . . . . ?
C9 C8 C27 C12 -4.8(8) . . . . ?
C7 C8 C27 C12 173.7(5) . . . . ?
C9 C8 C27 O3 178.7(4) . . . . ?
C7 C8 C27 O3 -2.7(7) . . . . ?
C36 O3 C27 C12 92.7(5) . . . . ?
C36 O3 C27 C8 -90.7(6) . . . . ?
C3 C2 C28 O4 175.7(5) . . . . ?
C1 C2 C28 O4 -3.8(7) . . . . ?
C3 C2 C28 C6 -1.7(8) . . . . ?
C1 C2 C28 C6 178.8(5) . . . . ?
C5 C6 C28 O4 -174.3(5) . . . . ?
C7 C6 C28 O4 5.4(8) . . . . ?
C5 C6 C28 C2 3.0(8) . . . . ?
C7 C6 C28 C2 -177.4(5) . . . . ?
C25 O1 C29 C30 -155.1(5) . . . . ?
C31 N3 C30 O6 7.6(9) . . . . ?
C31 N3 C30 C29 -173.4(5) . . . . ?
O1 C29 C30 O6 -164.8(5) . . . . ?
O1 C29 C30 N3 16.2(6) . . . . ?
C30 N3 C31 C32 110.6(6) . . . . ?
C33 N2 C32 C31 -171.4(4) . . . . ?
N3 C31 C32 N2 -64.7(6) . . . . ?
C32 N2 C33 C34 -96.3(5) . . . . ?
C35 N1 C34 C33 78.9(6) . . . . ?
N2 C33 C34 N1 56.1(6) . . . . ?
C34 N1 C35 O5 2.7(9) . . . . ?
C34 N1 C35 C36 -176.0(5) . . . . ?
C27 O3 C36 C35 -143.2(5) . . . . ?
O5 C35 C36 O3 -173.3(5) . . . . ?
N1 C35 C36 O3 5.5(7) . . . . ?

loop_
_cod_related_entry_id
_cod_related_entry_database
_cod_related_entry_code
1 ChemSpider 21141294
